data_7048328
loop_
_publ_author_name
'Shi, Qing'
'Wu, Shi-Yu'
'Qiu, Xing-Tai'
'Sun, Yan-Qiong'
'Zheng, Shou-Tian'

_publ_section_title
;
 Three viologen-derived Zn-organic materials: photochromism,
 photomodulated fluorescence, and inkless and erasable prints.
;
_journal_issue 3
_journal_name_full 'Dalton transactions (Cambridge, England : 2003)'
_journal_page_first 954
_journal_page_last 963
_journal_paper_doi 10.1039/c8dt04393k
_journal_volume 48
_journal_year 2019
_chemical_formula_moiety 'C51 H33 N4 O24 Zn3, 4(H2 O)'
_chemical_formula_sum 'C51 H41 N4 O28 Zn3'
_chemical_formula_weight 1353.99
_space_group_crystal_system triclinic
_space_group_IT_number 2
_space_group_name_Hall '-P 1'
_space_group_name_H-M_alt 'P -1'
_symmetry_space_group_name_Hall '-P 1'
_symmetry_space_group_name_H-M 'P -1'
_atom_sites_solution_hydrogens geom
_atom_sites_solution_primary direct
_atom_sites_solution_secondary difmap
_audit_creation_date 2018-08-10
_audit_creation_method
;
Olex2 1.2
(compiled 2018.05.29 svn.r3508 for OlexSys, GUI svn.r5506)
;
_audit_update_record
;
2018-09-11 deposited with the CCDC.
2018-12-05 downloaded from the CCDC.
;
_cell_angle_alpha 99.4070(10)
_cell_angle_beta 96.4910(10)
_cell_angle_gamma 92.2890(10)
_cell_formula_units_Z 2
_cell_length_a 11.8799(5)
_cell_length_b 12.1277(5)
_cell_length_c 20.5165(9)
_cell_measurement_reflns_used 9943
_cell_measurement_temperature 296(2)
_cell_measurement_theta_max 24.97
_cell_measurement_theta_min 2.53
_cell_volume 2892.3(2)
_computing_molecular_graphics 'Olex2 (Dolomanov et al., 2009)'
_computing_publication_material 'Olex2 (Dolomanov et al., 2009)'
_computing_structure_refinement 'XL (Sheldrick, 2008)'
_computing_structure_solution 'XS (Sheldrick, 2008)'
_diffrn_ambient_temperature 296.15
_diffrn_measured_fraction_theta_full 0.975
_diffrn_measured_fraction_theta_max 0.975
_diffrn_measurement_device_type 'CCD area detector'
_diffrn_measurement_method 'phi and omega scans'
_diffrn_radiation_monochromator graphite
_diffrn_radiation_type MoK\a
_diffrn_radiation_wavelength 0.71073
_diffrn_reflns_av_R_equivalents 0.0175
_diffrn_reflns_av_unetI/netI 0.0251
_diffrn_reflns_limit_h_max 14
_diffrn_reflns_limit_h_min -14
_diffrn_reflns_limit_k_max 14
_diffrn_reflns_limit_k_min -14
_diffrn_reflns_limit_l_max 24
_diffrn_reflns_limit_l_min -21
_diffrn_reflns_number 22041
_diffrn_reflns_theta_full 24.97
_diffrn_reflns_theta_max 24.97
_diffrn_reflns_theta_min 1.71
_diffrn_source 'fine-focus sealed tube'
_exptl_absorpt_coefficient_mu 1.326
_exptl_absorpt_correction_type none
_exptl_crystal_colour yellow
_exptl_crystal_density_diffrn 1.555
_exptl_crystal_density_method 'not measured'
_exptl_crystal_description block
_exptl_crystal_F_000 1378
_refine_diff_density_max 0.836
_refine_diff_density_min -0.711
_refine_diff_density_rms 0.061
_refine_ls_extinction_method none
_refine_ls_goodness_of_fit_ref 1.066
_refine_ls_hydrogen_treatment constr
_refine_ls_matrix_type full
_refine_ls_number_parameters 788
_refine_ls_number_reflns 9905
_refine_ls_number_restraints 0
_refine_ls_restrained_S_all 1.066
_refine_ls_R_factor_all 0.0424
_refine_ls_R_factor_gt 0.0332
_refine_ls_shift/su_max 0.001
_refine_ls_shift/su_mean 0.000
_refine_ls_structure_factor_coef Fsqd
_refine_ls_weighting_details 'calc w=1/[\s^2^(Fo^2^)+(0.0491P)^2^+1.6270P] where P=(Fo^2^+2Fc^2^)/3'
_refine_ls_weighting_scheme calc
_refine_ls_wR_factor_gt 0.0875
_refine_ls_wR_factor_ref 0.0911
_reflns_number_gt 8246
_reflns_number_total 9905
_reflns_threshold_expression >2sigma(I)
_cod_data_source_file c8dt04393k2.cif
_cod_data_source_block 1_CCDC1
_cod_depositor_comments 'Adding full bibliography for 7048327--7048329.cif.'
_cod_database_code 7048328
_olex2_refinement_description
;
1. Fixed Uiso
 At 1.2 times of:
  All C(H) groups, All C(H,H) groups
 At 1.5 times of:
  All O(H) groups, All O(H,H) groups
2.a Free rotating group:
 O25(H25A,H25B), O26(H26A,H26B), O27(H27A,H27B), O28(H28C,H28D)
2.b Rotating group:
 O23(H23), O24(H24A,H24B)
2.c Secondary CH2 refined with riding coordinates:
 C28(H28A,H28B), C50(H50A,H50B)
2.d Aromatic/amide H refined with riding coordinates:
 C2(H2), C6(H6), C7(H7), C11(H11), C14(H14), C16(H16), C17(H17), C26(H26),
 C29(H29), C30(H30), C31(H31), C34(H34), C36(H36), C38(H38), C40(H40), C41(H41),
  C42(H42), C43(H43), C44(H44), C45(H45), C46(H46), C47(H47), C48(H48),
 C49(H49), C1(H1)
2.e Idealised tetrahedral OH refined as rotating group:
 O10(H10)
;
_olex2_submission_special_instructions 'No special instructions were received'

loop_
_space_group_symop_id
_space_group_symop_operation_xyz
1 'x, y, z'
2 '-x, -y, -z'

loop_
_atom_site_label
_atom_site_type_symbol
_atom_site_fract_x
_atom_site_fract_y
_atom_site_fract_z
_atom_site_U_iso_or_equiv
_atom_site_adp_type
_atom_site_occupancy
_atom_site_calc_flag
_atom_site_site_symmetry_order
_atom_site_refinement_flags_posn
_atom_site_refinement_flags_adp
_atom_site_refinement_flags_occupancy
Zn1 Zn 0.27876(2) 0.91644(2) 0.049379(14) 0.02520(9) Uani 1 d 1 . . .
Zn2 Zn 0.10266(3) 0.73178(2) 0.441890(15) 0.02785(9) Uani 1 d 1 . . .
Zn3 Zn 0.0000 1.0000 0.0000 0.02400(11) Uani 1 d 2 S T P
Zn4 Zn 0.0000 1.0000 0.5000 0.02417(11) Uani 1 d 2 S T P
O2 O 0.22680(17) 0.89100(17) 0.14121(10) 0.0374(5) Uani 1 d 1 . . .
O3 O 0.12087(15) 0.99837(16) 0.08809(9) 0.0303(4) Uani 1 d 1 . . .
O4 O 0.01588(16) 0.87909(15) 0.40973(8) 0.0297(4) Uani 1 d 1 . . .
O5 O 0.28350(16) 0.97481(17) -0.03499(9) 0.0368(5) Uani 1 d 1 . . .
O6 O 0.13233(17) 0.78389(16) 0.35033(9) 0.0368(5) Uani 1 d 1 . . .
O7 O 0.0815(2) 1.34324(18) -0.19226(11) 0.0466(6) Uani 1 d 1 . . .
O8 O 0.06458(16) 1.12342(16) 0.45782(9) 0.0330(4) Uani 1 d 1 . . .
O9 O -0.16874(16) 1.01380(15) 0.45592(10) 0.0336(5) Uani 1 d 1 . . .
O10 O -0.19054(18) 1.18324(18) 0.20397(10) 0.0416(5) Uani 1 d 1 . . .
H10 H -0.2506 1.2139 0.2062 0.062 Uiso 1 calc 1 GR . .
O11 O 0.33817(19) 1.11570(19) 0.29254(11) 0.0482(6) Uani 1 d 1 . . .
N2 N 0.41025(18) 0.80698(19) 0.05205(11) 0.0298(5) Uani 1 d 1 . . .
O12 O -0.22249(19) 1.14636(19) 0.30300(11) 0.0479(6) Uani 1 d 1 . . .
C2 C 0.1597(2) 1.2054(2) 0.35465(13) 0.0254(6) Uani 1 d 1 . . .
H2 H 0.1980 1.1498 0.3726 0.031 Uiso 1 calc 1 R . .
O13 O 0.51217(18) 0.9535(2) -0.22442(11) 0.0474(6) Uani 1 d 1 . . .
C3 C 0.2179(2) 1.0403(2) -0.06021(13) 0.0245(5) Uani 1 d 1 . . .
C4 C -0.0711(2) 1.0600(2) 0.25256(12) 0.0234(5) Uani 1 d 1 . . .
C5 C 0.0277(2) 1.2122(2) 0.44241(13) 0.0272(6) Uani 1 d 1 . . .
C6 C -0.0088(2) 1.0463(2) 0.19881(12) 0.0233(5) Uani 1 d 1 . . .
H6 H -0.0248 1.0866 0.1644 0.028 Uiso 1 calc 1 R . .
C7 C 0.1920(2) 1.1694(2) -0.14281(13) 0.0251(6) Uani 1 d 1 . . .
H7 H 0.1318 1.1981 -0.1215 0.030 Uiso 1 calc 1 R . .
C8 C 0.0777(2) 0.9720(2) 0.19646(12) 0.0229(5) Uani 1 d 1 . . .
C9 C 0.0669(2) 1.2500(2) 0.38276(13) 0.0262(6) Uani 1 d 1 . . .
N3 N -0.42470(19) 1.15540(19) 0.42268(12) 0.0313(5) Uani 1 d 1 . . .
O1 O 0.1562(2) 1.30311(19) -0.28699(11) 0.0508(6) Uani 1 d 1 . . .
C10 C 0.3745(2) 1.0869(2) -0.20456(13) 0.0292(6) Uani 1 d 1 . . .
C11 C -0.0469(2) 1.0008(2) 0.30446(12) 0.0236(5) Uani 1 d 1 . . .
H11 H -0.0889 1.0102 0.3403 0.028 Uiso 1 calc 1 R . .
C12 C -0.6364(2) 1.4302(2) 0.44036(14) 0.0301(6) Uani 1 d 1 . . .
C13 C 0.1445(2) 0.9526(2) 0.13842(13) 0.0252(6) Uani 1 d 1 . . .
C14 C 0.1018(2) 0.9132(2) 0.24880(13) 0.0258(6) Uani 1 d 1 . . .
H14 H 0.1599 0.8639 0.2475 0.031 Uiso 1 calc 1 R . .
C15 C 0.0652(2) 0.8610(2) 0.35741(13) 0.0264(6) Uani 1 d 1 . . .
C16 C 0.3460(2) 1.0470(2) -0.14877(13) 0.0257(6) Uani 1 d 1 . . .
H16 H 0.3885 0.9929 -0.1319 0.031 Uiso 1 calc 1 R . .
C17 C 0.3102(2) 1.1668(2) -0.23020(14) 0.0321(6) Uani 1 d 1 . . .
H17 H 0.3282 1.1923 -0.2683 0.039 Uiso 1 calc 1 R . .
C18 C 0.2544(2) 1.0873(2) -0.11791(12) 0.0222(5) Uani 1 d 1 . . .
C19 C -0.2432(2) 1.0823(2) 0.46531(13) 0.0269(6) Uani 1 d 1 . . .
C20 C 0.5709(2) 0.6461(2) 0.05628(14) 0.0298(6) Uani 1 d 1 . . .
C21 C 0.0402(2) 0.9273(2) 0.30287(12) 0.0237(5) Uani 1 d 1 . . .
C22 C -0.5591(2) 1.3361(2) 0.43604(14) 0.0296(6) Uani 1 d 1 . . .
C23 C 0.1951(2) 1.2436(2) 0.30005(14) 0.0314(6) Uani 1 d 1 . . .
C24 C 0.0401(3) 1.3655(2) 0.29825(14) 0.0349(7) Uani 1 d 1 . . .
C25 C 0.2194(2) 1.2085(2) -0.19909(13) 0.0269(6) Uani 1 d 1 . . .
O14 O -0.1329(2) 1.4450(2) 0.26705(14) 0.0643(7) Uani 1 d 1 . . .
C26 C 0.4840(3) 0.7928(3) 0.00853(16) 0.0410(8) Uani 1 d 1 . . .
H26 H 0.4815 0.8382 -0.0240 0.049 Uiso 1 calc 1 R . .
O15 O 0.0260(2) 1.5099(2) 0.23540(14) 0.0645(7) Uani 1 d 1 . . .
C27 C 0.1477(3) 1.2912(2) -0.22923(14) 0.0345(7) Uani 1 d 1 . . .
C28 C -0.3506(2) 1.0595(2) 0.41606(15) 0.0344(7) Uani 1 d 1 . . .
H28A H -0.3301 1.0452 0.3711 0.041 Uiso 1 calc 1 R . .
H28B H -0.3920 0.9931 0.4236 0.041 Uiso 1 calc 1 R . .
O16 O 0.5057(2) 1.0909(2) -0.28322(13) 0.0666(8) Uani 1 d 1 . . .
C29 C 0.4162(3) 0.7415(3) 0.09806(17) 0.0519(9) Uani 1 d 1 . . .
H29 H 0.3652 0.7504 0.1295 0.062 Uiso 1 calc 1 R . .
C30 C -0.4960(3) 1.1667(3) 0.4680(2) 0.0565(10) Uani 1 d 1 . . .
H30 H -0.4996 1.1136 0.4958 0.068 Uiso 1 calc 1 R . .
C31 C 0.1361(3) 1.3254(2) 0.27220(15) 0.0397(7) Uani 1 d 1 . . .
H31 H 0.1612 1.3528 0.2363 0.048 Uiso 1 calc 1 R . .
C32 C 0.4720(2) 1.0422(3) -0.24049(14) 0.0375(7) Uani 1 d 1 . . .
O17 O 0.3281(3) 1.2338(3) 0.22207(17) 0.1051(14) Uani 1 d 1 . . .
C33 C 0.6609(2) 0.5645(2) 0.06215(14) 0.0312(6) Uani 1 d 1 . . .
C34 C 0.0063(3) 1.3287(2) 0.35328(14) 0.0328(6) Uani 1 d 1 . . .
H34 H -0.0576 1.3565 0.3710 0.039 Uiso 1 calc 1 R . .
C35 C -0.0300(3) 1.4462(3) 0.26565(15) 0.0416(8) Uani 1 d 1 . . .
C36 C -0.4157(3) 1.2328(3) 0.38498(18) 0.0505(9) Uani 1 d 1 . . .
H36 H -0.3643 1.2255 0.3538 0.061 Uiso 1 calc 1 R . .
C37 C 0.2936(3) 1.1968(3) 0.26819(16) 0.0440(8) Uani 1 d 1 . . .
C38 C -0.4811(3) 1.3242(3) 0.39099(18) 0.0530(9) Uani 1 d 1 . . .
H38 H -0.4726 1.3784 0.3644 0.064 Uiso 1 calc 1 R . .
C39 C -0.1680(2) 1.1340(2) 0.25652(14) 0.0308(6) Uani 1 d 1 . . .
C40 C 0.5647(3) 0.7142(3) 0.00858(16) 0.0438(8) Uani 1 d 1 . . .
H40 H 0.6147 0.7072 -0.0234 0.053 Uiso 1 calc 1 R . .
C41 C -0.5648(3) 1.2546(3) 0.47488(19) 0.0560(10) Uani 1 d 1 . . .
H41 H -0.6160 1.2592 0.5062 0.067 Uiso 1 calc 1 R . .
C42 C 0.4940(3) 0.6612(3) 0.10159(18) 0.0532(10) Uani 1 d 1 . . .
H42 H 0.4945 0.6171 0.1347 0.064 Uiso 1 calc 1 R . .
C43 C 0.6605(3) 0.4904(3) 0.1056(2) 0.0637(11) Uani 1 d 1 . . .
H43 H 0.5998 0.4869 0.1303 0.076 Uiso 1 calc 1 R . .
C44 C 0.7512(3) 0.5627(3) 0.0258(2) 0.0685(12) Uani 1 d 1 . . .
H44 H 0.7552 0.6102 -0.0053 0.082 Uiso 1 calc 1 R . .
C45 C -0.7185(3) 1.4399(3) 0.4811(2) 0.0600(11) Uani 1 d 1 . . .
H45 H -0.7249 1.3895 0.5103 0.072 Uiso 1 calc 1 R . .
C46 C -0.6306(4) 1.5102(4) 0.4012(2) 0.0854(17) Uani 1 d 1 . . .
H46 H -0.5743 1.5094 0.3731 0.102 Uiso 1 calc 1 R . .
O18 O 0.12491(15) 1.06811(16) -0.04197(10) 0.0328(4) Uani 1 d 1 . . .
C47 C -0.7932(3) 1.5244(3) 0.47969(19) 0.0585(10) Uani 1 d 1 . . .
H47 H -0.8495 1.5277 0.5079 0.070 Uiso 1 calc 1 R . .
C48 C -0.7074(4) 1.5922(4) 0.4028(2) 0.0865(17) Uani 1 d 1 . . .
H48 H -0.7011 1.6454 0.3753 0.104 Uiso 1 calc 1 R . .
O19 O -0.0397(2) 1.27282(18) 0.47272(10) 0.0467(6) Uani 1 d 1 . . .
O20 O -0.24047(17) 1.16541(17) 0.50991(11) 0.0432(5) Uani 1 d 1 . . .
N4 N -0.7892(2) 1.59945(19) 0.44115(12) 0.0324(5) Uani 1 d 1 . . .
N1 N 0.8338(2) 0.42298(19) 0.07879(13) 0.0372(6) Uani 1 d 1 . . .
C49 C 0.7474(3) 0.4212(3) 0.1136(2) 0.0683(12) Uani 1 d 1 . . .
H49 H 0.7454 0.3723 0.1440 0.082 Uiso 1 calc 1 R . .
C1 C 0.8359(3) 0.4904(3) 0.0353(2) 0.0695(12) Uani 1 d 1 . . .
H1 H 0.8962 0.4895 0.0100 0.083 Uiso 1 calc 1 R . .
C50 C 0.9265(3) 0.3464(3) 0.08795(18) 0.0466(9) Uani 1 d 1 . . .
H50A H 0.9333 0.3315 0.1332 0.056 Uiso 1 calc 1 R . .
H50B H 0.9976 0.3829 0.0815 0.056 Uiso 1 calc 1 R . .
C51 C 0.9063(2) 0.2359(2) 0.03980(14) 0.0272(6) Uani 1 d 1 . . .
O21 O 0.97789(16) 0.16593(16) 0.04814(10) 0.0362(5) Uani 1 d 1 . . .
O22 O 0.82190(18) 0.22700(16) -0.00228(11) 0.0423(5) Uani 1 d 1 . . .
O23 O 0.37946(17) 1.06318(17) 0.09729(11) 0.0404(5) Uani 1 d 1 . . .
H23 H 0.3387 1.1240 0.1004 0.061 Uiso 1 d 1 GR . .
O24 O -0.0428(2) 0.62810(18) 0.39641(12) 0.0559(7) Uani 1 d 1 . . .
H24A H -0.0239 0.5615 0.3804 0.084 Uiso 1 d 1 GR . .
H24B H -0.0769 0.6565 0.3639 0.084 Uiso 1 d 1 GR . .
O25 O 0.2263(2) 1.2443(2) 0.08601(16) 0.0684(7) Uani 1 d 1 . . .
H25A H 0.1659 1.2046 0.0863 0.103 Uiso 1 d 1 G . .
H25B H 0.2223 1.3084 0.1093 0.103 Uiso 1 d 1 G . .
O26 O -0.3939(3) 1.2696(3) 0.2037(2) 0.0942(11) Uani 1 d 1 . . .
H26A H -0.4469 1.2253 0.2108 0.141 Uiso 1 d 1 G . .
H26B H -0.4097 1.3369 0.2164 0.141 Uiso 1 d 1 G . .
O27 O -0.0665(4) 1.3553(4) -0.0927(2) 0.1241(15) Uani 1 d 1 . . .
H27A H -0.0556 1.3142 -0.1289 0.186 Uiso 1 d 1 G . .
H27B H -0.1195 1.3982 -0.1002 0.186 Uiso 1 d 1 G . .
O28 O -0.3853(3) 1.0683(3) 0.6002(2) 0.1055(11) Uiso 1 d 1 . . .
H28C H -0.3903 1.0032 0.5769 0.158 Uiso 1 d 1 G . .
H28D H -0.4412 1.1046 0.5876 0.158 Uiso 1 d 1 G . .

loop_
_atom_site_aniso_label
_atom_site_aniso_U_11
_atom_site_aniso_U_22
_atom_site_aniso_U_33
_atom_site_aniso_U_23
_atom_site_aniso_U_13
_atom_site_aniso_U_12
Zn1 0.02607(16) 0.03129(17) 0.02310(16) 0.01197(13) 0.00871(12) 0.01441(13)
Zn2 0.03515(18) 0.02755(17) 0.02483(17) 0.00935(13) 0.00814(13) 0.01744(13)
Zn3 0.0227(2) 0.0280(2) 0.0260(2) 0.01086(17) 0.01038(17) 0.01260(17)
Zn4 0.0277(2) 0.0244(2) 0.0251(2) 0.01138(17) 0.00905(17) 0.01323(17)
O2 0.0391(11) 0.0497(12) 0.0325(11) 0.0182(9) 0.0192(9) 0.0273(10)
O3 0.0327(10) 0.0403(11) 0.0223(10) 0.0129(8) 0.0082(8) 0.0095(8)
O4 0.0393(11) 0.0333(10) 0.0199(9) 0.0084(8) 0.0093(8) 0.0112(8)
O5 0.0384(11) 0.0522(12) 0.0298(10) 0.0248(9) 0.0141(9) 0.0241(10)
O6 0.0492(12) 0.0396(11) 0.0293(10) 0.0162(9) 0.0138(9) 0.0269(10)
O7 0.0630(15) 0.0442(12) 0.0437(13) 0.0244(10) 0.0203(11) 0.0297(11)
O8 0.0395(11) 0.0351(11) 0.0325(11) 0.0188(9) 0.0154(9) 0.0164(9)
O9 0.0315(10) 0.0329(10) 0.0378(11) 0.0063(9) 0.0044(9) 0.0181(8)
O10 0.0431(13) 0.0439(12) 0.0446(12) 0.0198(10) 0.0096(10) 0.0237(10)
O11 0.0494(13) 0.0599(14) 0.0478(13) 0.0259(11) 0.0261(11) 0.0283(11)
N2 0.0264(12) 0.0351(12) 0.0312(13) 0.0110(10) 0.0062(10) 0.0130(10)
O12 0.0485(13) 0.0595(14) 0.0458(13) 0.0181(11) 0.0261(11) 0.0315(11)
C2 0.0313(14) 0.0216(13) 0.0247(13) 0.0070(10) 0.0033(11) 0.0057(11)
O13 0.0402(12) 0.0661(15) 0.0467(13) 0.0231(11) 0.0224(10) 0.0284(11)
C3 0.0265(14) 0.0257(13) 0.0229(13) 0.0064(10) 0.0051(11) 0.0069(11)
C4 0.0241(13) 0.0231(13) 0.0235(13) 0.0034(10) 0.0042(10) 0.0062(10)
C5 0.0300(14) 0.0287(14) 0.0250(14) 0.0067(11) 0.0067(11) 0.0069(11)
C6 0.0264(13) 0.0218(12) 0.0226(13) 0.0058(10) 0.0031(11) 0.0064(10)
C7 0.0252(13) 0.0235(13) 0.0276(14) 0.0057(11) 0.0037(11) 0.0064(11)
C8 0.0229(13) 0.0264(13) 0.0212(13) 0.0059(10) 0.0060(10) 0.0062(10)
C9 0.0349(15) 0.0215(13) 0.0237(13) 0.0058(10) 0.0062(11) 0.0064(11)
N3 0.0252(12) 0.0294(12) 0.0400(14) 0.0050(10) 0.0037(10) 0.0136(10)
O1 0.0763(17) 0.0506(13) 0.0329(12) 0.0211(10) 0.0099(11) 0.0294(12)
C10 0.0261(14) 0.0371(15) 0.0278(14) 0.0114(12) 0.0071(11) 0.0075(12)
C11 0.0259(13) 0.0233(13) 0.0219(13) 0.0011(10) 0.0072(10) 0.0041(10)
C12 0.0299(15) 0.0277(14) 0.0340(15) 0.0062(12) 0.0047(12) 0.0122(11)
C13 0.0273(14) 0.0260(13) 0.0237(14) 0.0056(11) 0.0065(11) 0.0049(11)
C14 0.0283(14) 0.0252(13) 0.0262(14) 0.0069(11) 0.0065(11) 0.0114(11)
C15 0.0304(14) 0.0275(14) 0.0230(14) 0.0060(11) 0.0056(11) 0.0078(11)
C16 0.0234(13) 0.0333(14) 0.0235(13) 0.0112(11) 0.0042(11) 0.0097(11)
C17 0.0350(16) 0.0392(16) 0.0265(15) 0.0162(12) 0.0060(12) 0.0047(13)
C18 0.0228(13) 0.0249(13) 0.0200(13) 0.0067(10) 0.0020(10) 0.0038(10)
C19 0.0290(14) 0.0256(13) 0.0307(14) 0.0108(11) 0.0109(11) 0.0108(11)
C20 0.0259(14) 0.0277(14) 0.0358(16) 0.0043(12) 0.0031(12) 0.0087(11)
C21 0.0267(13) 0.0241(13) 0.0213(13) 0.0056(10) 0.0036(10) 0.0056(10)
C22 0.0268(14) 0.0297(14) 0.0324(15) 0.0035(12) 0.0033(12) 0.0096(11)
C23 0.0370(16) 0.0305(14) 0.0299(15) 0.0094(12) 0.0103(12) 0.0072(12)
C24 0.0525(19) 0.0231(14) 0.0317(15) 0.0080(12) 0.0075(13) 0.0132(13)
C25 0.0307(14) 0.0241(13) 0.0267(14) 0.0076(11) 0.0016(11) 0.0033(11)
O14 0.0582(17) 0.0536(15) 0.088(2) 0.0316(14) 0.0049(14) 0.0212(12)
C26 0.0409(17) 0.0498(19) 0.0433(18) 0.0271(15) 0.0178(14) 0.0216(14)
O15 0.0777(18) 0.0616(16) 0.0753(18) 0.0487(14) 0.0355(15) 0.0339(14)
C27 0.0435(17) 0.0316(15) 0.0310(16) 0.0128(12) 0.0034(13) 0.0068(13)
C28 0.0297(15) 0.0269(14) 0.0463(18) 0.0028(13) 0.0036(13) 0.0151(12)
O16 0.0616(16) 0.097(2) 0.0630(16) 0.0478(15) 0.0436(14) 0.0322(15)
C29 0.054(2) 0.066(2) 0.054(2) 0.0371(18) 0.0326(17) 0.0398(18)
C30 0.063(2) 0.049(2) 0.076(3) 0.0364(19) 0.039(2) 0.0341(18)
C31 0.058(2) 0.0346(16) 0.0343(16) 0.0179(13) 0.0168(14) 0.0118(14)
C32 0.0293(15) 0.060(2) 0.0276(15) 0.0142(14) 0.0110(12) 0.0101(14)
O17 0.125(3) 0.127(3) 0.111(3) 0.088(2) 0.094(2) 0.082(2)
C33 0.0294(15) 0.0260(14) 0.0384(16) 0.0044(12) 0.0037(12) 0.0089(11)
C34 0.0434(17) 0.0295(14) 0.0285(15) 0.0060(12) 0.0103(13) 0.0159(12)
C35 0.059(2) 0.0368(17) 0.0333(17) 0.0116(13) 0.0111(15) 0.0184(15)
C36 0.051(2) 0.054(2) 0.060(2) 0.0253(17) 0.0307(17) 0.0331(17)
C37 0.0497(19) 0.0520(19) 0.0384(18) 0.0170(15) 0.0227(15) 0.0142(16)
C38 0.057(2) 0.054(2) 0.066(2) 0.0347(18) 0.0342(18) 0.0333(17)
C39 0.0327(15) 0.0281(14) 0.0329(15) 0.0046(12) 0.0068(13) 0.0116(12)
C40 0.0419(18) 0.0534(19) 0.0473(19) 0.0235(15) 0.0234(15) 0.0281(15)
C41 0.062(2) 0.056(2) 0.070(2) 0.0345(19) 0.0431(19) 0.0383(18)
C42 0.058(2) 0.063(2) 0.058(2) 0.0402(18) 0.0286(18) 0.0381(18)
C43 0.061(2) 0.072(3) 0.079(3) 0.045(2) 0.037(2) 0.045(2)
C44 0.064(2) 0.072(3) 0.096(3) 0.054(2) 0.046(2) 0.046(2)
C45 0.068(2) 0.058(2) 0.077(3) 0.043(2) 0.043(2) 0.0450(19)
C46 0.107(4) 0.084(3) 0.103(3) 0.063(3) 0.084(3) 0.073(3)
O18 0.0291(10) 0.0391(11) 0.0390(11) 0.0201(9) 0.0179(9) 0.0141(8)
C47 0.064(2) 0.058(2) 0.073(3) 0.0364(19) 0.043(2) 0.0428(19)
C48 0.120(4) 0.082(3) 0.098(3) 0.069(3) 0.080(3) 0.077(3)
O19 0.0661(15) 0.0497(13) 0.0379(12) 0.0225(10) 0.0313(11) 0.0358(11)
O20 0.0354(12) 0.0426(12) 0.0470(13) -0.0071(10) 0.0009(10) 0.0178(9)
N4 0.0383(13) 0.0300(12) 0.0321(13) 0.0078(10) 0.0094(11) 0.0168(10)
N1 0.0345(14) 0.0265(12) 0.0477(15) -0.0008(11) -0.0026(12) 0.0159(10)
C49 0.075(3) 0.073(3) 0.077(3) 0.047(2) 0.031(2) 0.050(2)
C1 0.057(2) 0.066(2) 0.108(3) 0.043(2) 0.048(2) 0.041(2)
C50 0.0369(17) 0.0364(17) 0.060(2) -0.0052(15) -0.0100(15) 0.0227(14)
C51 0.0255(14) 0.0288(14) 0.0311(15) 0.0110(11) 0.0087(12) 0.0097(11)
O21 0.0352(11) 0.0322(10) 0.0427(12) 0.0069(9) 0.0042(9) 0.0204(9)
O22 0.0411(12) 0.0308(11) 0.0507(13) 0.0011(9) -0.0091(10) 0.0147(9)
O23 0.0399(12) 0.0395(11) 0.0432(12) 0.0087(10) 0.0075(10) 0.0051(9)
O24 0.0615(16) 0.0378(12) 0.0661(16) 0.0188(11) -0.0178(13) 0.0045(11)
O25 0.0646(18) 0.0633(17) 0.079(2) 0.0167(15) 0.0118(15) -0.0080(14)
O26 0.0514(18) 0.114(3) 0.142(3) 0.076(3) 0.0285(19) 0.0271(18)
O27 0.157(4) 0.119(3) 0.113(3) 0.023(3) 0.085(3) 0.009(3)

loop_
_atom_type_symbol
_atom_type_description
_atom_type_scat_dispersion_real
_atom_type_scat_dispersion_imag
_atom_type_scat_source
C C 0.0033 0.0016 'International Tables Vol C Tables 4.2.6.8 and 6.1.1.4'
H H 0.0000 0.0000 'International Tables Vol C Tables 4.2.6.8 and 6.1.1.4'
N N 0.0061 0.0033 'International Tables Vol C Tables 4.2.6.8 and 6.1.1.4'
O O 0.0106 0.0060 'International Tables Vol C Tables 4.2.6.8 and 6.1.1.4'
Zn Zn 0.2839 1.4301 'International Tables Vol C Tables 4.2.6.8 and 6.1.1.4'

loop_
_geom_angle_atom_site_label_1
_geom_angle_atom_site_label_2
_geom_angle_atom_site_label_3
_geom_angle
_geom_angle_site_symmetry_1
_geom_angle_site_symmetry_3
O2 Zn1 O3 58.76(6) . .
O2 Zn1 O23 90.78(8) . .
O5 Zn1 O2 160.15(7) . .
O5 Zn1 O3 101.44(7) . .
O5 Zn1 N2 104.89(8) . .
O5 Zn1 O22 92.71(9) . 2_665
O5 Zn1 O23 87.21(9) . .
N2 Zn1 O2 94.96(8) . .
N2 Zn1 O3 153.41(8) . .
N2 Zn1 O22 84.55(8) . 2_665
N2 Zn1 O23 96.05(9) . .
O22 Zn1 O2 89.09(9) 2_665 .
O22 Zn1 O3 90.60(7) 2_665 .
O22 Zn1 O23 179.39(8) 2_665 .
O23 Zn1 O3 88.83(7) . .
O6 Zn2 O4 59.69(7) . .
O19 Zn2 O4 100.33(7) 2_576 .
O19 Zn2 O6 160.01(7) 2_576 .
O19 Zn2 O20 91.51(10) 2_576 2_576
O19 Zn2 N4 100.22(9) 2_576 1_645
O19 Zn2 O24 85.92(10) 2_576 .
O20 Zn2 O4 91.17(8) 2_576 .
O20 Zn2 O6 89.52(9) 2_576 .
O20 Zn2 N4 86.68(9) 2_576 1_645
O20 Zn2 O24 177.31(10) 2_576 .
N4 Zn2 O4 159.39(8) 1_645 .
N4 Zn2 O6 99.77(8) 1_645 .
N4 Zn2 O24 94.52(9) 1_645 .
O24 Zn2 O4 88.54(8) . .
O24 Zn2 O6 92.64(9) . .
O3 Zn3 O3 180.00(10) 2_575 .
O18 Zn3 O3 91.33(7) . 2_575
O18 Zn3 O3 88.67(7) . .
O18 Zn3 O3 91.33(7) 2_575 .
O18 Zn3 O3 88.67(7) 2_575 2_575
O18 Zn3 O18 180.0 2_575 .
O18 Zn3 O21 86.39(8) 2_575 2_665
O18 Zn3 O21 93.61(8) 2_575 1_465
O18 Zn3 O21 86.39(8) . 1_465
O18 Zn3 O21 93.61(8) . 2_665
O21 Zn3 O3 96.85(7) 1_465 2_575
O21 Zn3 O3 83.15(7) 2_665 2_575
O21 Zn3 O3 96.85(7) 2_665 .
O21 Zn3 O3 83.15(7) 1_465 .
O21 Zn3 O21 180.00(11) 2_665 1_465
O4 Zn4 O4 180.00(6) . 2_576
O8 Zn4 O4 90.14(7) 2_576 .
O8 Zn4 O4 90.14(7) . 2_576
O8 Zn4 O4 89.86(7) 2_576 2_576
O8 Zn4 O4 89.86(7) . .
O8 Zn4 O8 180.000(1) . 2_576
O8 Zn4 O9 93.51(8) 2_576 2_576
O8 Zn4 O9 93.51(8) . .
O8 Zn4 O9 86.49(8) 2_576 .
O8 Zn4 O9 86.49(8) . 2_576
O9 Zn4 O4 94.49(7) 2_576 .
O9 Zn4 O4 85.51(7) . .
O9 Zn4 O4 85.51(7) 2_576 2_576
O9 Zn4 O4 94.49(7) . 2_576
O9 Zn4 O9 180.000(1) . 2_576
C13 O2 Zn1 95.26(16) . .
Zn3 O3 Zn1 105.77(7) . .
C13 O3 Zn1 85.81(15) . .
C13 O3 Zn3 145.14(18) . .
Zn4 O4 Zn2 107.47(7) . .
C15 O4 Zn2 87.40(14) . .
C15 O4 Zn4 144.54(18) . .
C3 O5 Zn1 128.82(17) . .
C15 O6 Zn2 93.02(16) . .
C5 O8 Zn4 134.10(18) . .
C19 O9 Zn4 135.13(19) . .
C39 O10 H10 109.5 . .
C26 N2 Zn1 124.62(19) . .
C26 N2 C29 117.0(2) . .
C29 N2 Zn1 118.25(19) . .
C9 C2 H2 120.0 . .
C23 C2 H2 120.0 . .
C23 C2 C9 120.0(2) . .
O5 C3 C18 116.9(2) . .
O18 C3 O5 126.1(2) . .
O18 C3 C18 117.0(2) . .
C6 C4 C11 120.3(2) . .
C6 C4 C39 122.5(2) . .
C11 C4 C39 117.1(2) . .
O8 C5 C9 117.4(2) . .
O8 C5 O19 126.0(2) . .
O19 C5 C9 116.6(2) . .
C4 C6 H6 120.0 . .
C4 C6 C8 120.0(2) . .
C8 C6 H6 120.0 . .
C18 C7 H7 119.9 . .
C25 C7 H7 119.9 . .
C25 C7 C18 120.2(2) . .
C6 C8 C13 121.5(2) . .
C6 C8 C14 119.5(2) . .
C14 C8 C13 119.0(2) . .
C2 C9 C5 121.4(2) . .
C2 C9 C34 119.5(2) . .
C34 C9 C5 119.0(2) . .
C30 N3 C28 120.7(3) . .
C36 N3 C28 119.7(2) . .
C36 N3 C30 119.6(2) . .
C16 C10 C17 119.9(2) . .
C16 C10 C32 121.5(2) . .
C17 C10 C32 118.6(2) . .
C4 C11 H11 119.9 . .
C4 C11 C21 120.1(2) . .
C21 C11 H11 119.9 . .
C45 C12 C22 122.8(3) . .
C45 C12 C46 115.7(3) . .
C46 C12 C22 121.4(3) . .
O2 C13 O3 120.1(2) . .
O2 C13 C8 118.6(2) . .
O3 C13 C8 121.2(2) . .
C8 C14 H14 119.6 . .
C21 C14 C8 120.7(2) . .
C21 C14 H14 119.6 . .
O4 C15 C21 120.7(2) . .
O6 C15 O4 119.8(2) . .
O6 C15 C21 119.4(2) . .
C10 C16 H16 119.9 . .
C10 C16 C18 120.2(2) . .
C18 C16 H16 119.9 . .
C10 C17 H17 119.9 . .
C25 C17 C10 120.2(3) . .
C25 C17 H17 119.9 . .
C7 C18 C3 119.2(2) . .
C16 C18 C3 121.0(2) . .
C16 C18 C7 119.7(2) . .
O9 C19 C28 115.3(2) . .
O20 C19 O9 128.1(3) . .
O20 C19 C28 116.7(2) . .
C40 C20 C33 122.6(3) . .
C42 C20 C33 120.6(3) . .
C42 C20 C40 116.7(2) . .
C11 C21 C15 120.7(2) . .
C14 C21 C11 119.4(2) . .
C14 C21 C15 119.9(2) . .
C38 C22 C12 121.6(3) . .
C41 C22 C12 121.9(3) . .
C41 C22 C38 116.5(3) . .
C2 C23 C31 120.0(3) . .
C2 C23 C37 121.4(2) . .
C31 C23 C37 118.5(3) . .
C31 C24 C35 120.7(3) . .
C34 C24 C31 119.9(3) . .
C34 C24 C35 119.4(3) . .
C7 C25 C17 119.8(2) . .
C7 C25 C27 120.7(2) . .
C17 C25 C27 119.4(2) . .
N2 C26 H26 118.3 . .
N2 C26 C40 123.4(3) . .
C40 C26 H26 118.3 . .
O7 C27 C25 116.2(2) . .
O1 C27 O7 124.9(3) . .
O1 C27 C25 118.8(3) . .
N3 C28 C19 111.6(2) . .
N3 C28 H28A 109.3 . .
N3 C28 H28B 109.3 . .
C19 C28 H28A 109.3 . .
C19 C28 H28B 109.3 . .
H28A C28 H28B 108.0 . .
N2 C29 H29 118.4 . .
N2 C29 C42 123.2(3) . .
C42 C29 H29 118.4 . .
N3 C30 H30 119.3 . .
N3 C30 C41 121.5(3) . .
C41 C30 H30 119.3 . .
C23 C31 H31 120.1 . .
C24 C31 C23 119.8(3) . .
C24 C31 H31 120.1 . .
O13 C32 C10 116.2(2) . .
O16 C32 O13 124.4(3) . .
O16 C32 C10 119.4(3) . .
C43 C33 C20 122.1(3) . .
C43 C33 C44 116.2(3) . .
C44 C33 C20 121.7(3) . .
C9 C34 H34 119.7 . .
C24 C34 C9 120.6(3) . .
C24 C34 H34 119.7 . .
O14 C35 C24 120.6(3) . .
O14 C35 O15 124.9(3) . .
O15 C35 C24 114.4(3) . .
N3 C36 H36 119.4 . .
N3 C36 C38 121.1(3) . .
C38 C36 H36 119.4 . .
O11 C37 C23 115.5(3) . .
O17 C37 O11 122.9(3) . .
O17 C37 C23 121.5(3) . .
C22 C38 H38 119.7 . .
C36 C38 C22 120.6(3) . .
C36 C38 H38 119.7 . .
O10 C39 C4 114.2(2) . .
O12 C39 O10 122.8(2) . .
O12 C39 C4 123.0(3) . .
C20 C40 C26 119.7(3) . .
C20 C40 H40 120.2 . .
C26 C40 H40 120.2 . .
C22 C41 H41 119.7 . .
C30 C41 C22 120.7(3) . .
C30 C41 H41 119.7 . .
C20 C42 C29 120.0(3) . .
C20 C42 H42 120.0 . .
C29 C42 H42 120.0 . .
C33 C43 H43 119.3 . .
C33 C43 C49 121.4(3) . .
C49 C43 H43 119.3 . .
C33 C44 H44 120.0 . .
C33 C44 C1 120.0(3) . .
C1 C44 H44 120.0 . .
C12 C45 H45 119.8 . .
C12 C45 C47 120.4(3) . .
C47 C45 H45 119.8 . .
C12 C46 H46 119.7 . .
C12 C46 C48 120.5(3) . .
C48 C46 H46 119.7 . .
C3 O18 Zn3 137.14(17) . .
C45 C47 H47 118.1 . .
N4 C47 C45 123.8(3) . .
N4 C47 H47 118.1 . .
C46 C48 H48 118.2 . .
N4 C48 C46 123.6(3) . .
N4 C48 H48 118.2 . .
C5 O19 Zn2 132.03(18) . 2_576
C19 O20 Zn2 129.19(19) . 2_576
C47 N4 Zn2 123.9(2) . 1_465
C47 N4 C48 115.9(3) . .
C48 N4 Zn2 120.1(2) . 1_465
C49 N1 C50 119.8(3) . .
C1 N1 C49 119.7(3) . .
C1 N1 C50 120.5(3) . .
C43 C49 H49 119.6 . .
N1 C49 C43 120.9(3) . .
N1 C49 H49 119.6 . .
C44 C1 H1 119.1 . .
N1 C1 C44 121.8(3) . .
N1 C1 H1 119.1 . .
N1 C50 H50A 109.1 . .
N1 C50 H50B 109.1 . .
N1 C50 C51 112.5(2) . .
H50A C50 H50B 107.8 . .
C51 C50 H50A 109.1 . .
C51 C50 H50B 109.1 . .
O21 C51 C50 115.0(2) . .
O22 C51 C50 116.6(2) . .
O22 C51 O21 128.4(3) . .
C51 O21 Zn3 134.23(19) . 1_645
C51 O22 Zn1 129.67(18) . 2_665
Zn1 O23 H23 111.6 . .
Zn2 O24 H24A 110.8 . .
Zn2 O24 H24B 110.1 . .
H24A O24 H24B 108.1 . .
H25A O25 H25B 109.5 . .
H26A O26 H26B 109.4 . .
H27A O27 H27B 109.5 . .
H28C O28 H28D 109.4 . .

loop_
_geom_bond_atom_site_label_1
_geom_bond_atom_site_label_2
_geom_bond_distance
_geom_bond_site_symmetry_2
Zn1 O2 2.1127(19) .
Zn1 O3 2.3161(18) .
Zn1 O5 1.9798(18) .
Zn1 N2 2.092(2) .
Zn1 O22 2.101(2) 2_665
Zn1 O23 2.135(2) .
Zn2 O4 2.2513(17) .
Zn2 O6 2.1384(19) .
Zn2 O19 1.989(2) 2_576
Zn2 O20 2.069(2) 2_576
Zn2 N4 2.095(2) 1_645
Zn2 O24 2.125(2) .
Zn3 O3 2.1808(17) .
Zn3 O3 2.1808(17) 2_575
Zn3 O18 2.0122(18) 2_575
Zn3 O18 2.0122(18) .
Zn3 O21 2.1320(18) 1_465
Zn3 O21 2.1320(18) 2_665
Zn4 O4 2.1975(17) 2_576
Zn4 O4 2.1975(17) .
Zn4 O8 2.0149(18) 2_576
Zn4 O8 2.0149(18) .
Zn4 O9 2.1285(18) .
Zn4 O9 2.1285(18) 2_576
O2 C13 1.255(3) .
O3 C13 1.260(3) .
O4 C15 1.273(3) .
O5 C3 1.265(3) .
O6 C15 1.254(3) .
O7 C27 1.269(4) .
O8 C5 1.252(3) .
O9 C19 1.247(3) .
O10 H10 0.8200 .
O10 C39 1.323(3) .
O11 C37 1.281(4) .
N2 C26 1.316(4) .
N2 C29 1.327(4) .
O12 C39 1.205(3) .
C2 H2 0.9300 .
C2 C9 1.389(4) .
C2 C23 1.381(4) .
O13 C32 1.271(4) .
C3 C18 1.494(4) .
C3 O18 1.247(3) .
C4 C6 1.388(4) .
C4 C11 1.389(4) .
C4 C39 1.489(3) .
C5 C9 1.490(4) .
C5 O19 1.257(3) .
C6 H6 0.9300 .
C6 C8 1.392(3) .
C7 H7 0.9300 .
C7 C18 1.393(3) .
C7 C25 1.384(4) .
C8 C13 1.497(4) .
C8 C14 1.393(3) .
C9 C34 1.393(4) .
N3 C28 1.484(3) .
N3 C30 1.322(4) .
N3 C36 1.319(4) .
O1 C27 1.232(4) .
C10 C16 1.383(4) .
C10 C17 1.391(4) .
C10 C32 1.514(4) .
C11 H11 0.9300 .
C11 C21 1.392(3) .
C12 C22 1.490(3) .
C12 C45 1.351(4) .
C12 C46 1.362(5) .
C14 H14 0.9300 .
C14 C21 1.388(4) .
C15 C21 1.491(3) .
C16 H16 0.9300 .
C16 C18 1.386(4) .
C17 H17 0.9300 .
C17 C25 1.386(4) .
C19 C28 1.521(4) .
C19 O20 1.242(3) .
C20 C33 1.494(3) .
C20 C40 1.378(4) .
C20 C42 1.372(4) .
C22 C38 1.376(4) .
C22 C41 1.371(4) .
C23 C31 1.397(4) .
C23 C37 1.492(4) .
C24 C31 1.386(4) .
C24 C34 1.374(4) .
C24 C35 1.500(4) .
C25 C27 1.505(4) .
O14 C35 1.226(4) .
C26 H26 0.9300 .
C26 C40 1.379(4) .
O15 C35 1.278(4) .
C28 H28A 0.9700 .
C28 H28B 0.9700 .
O16 C32 1.227(4) .
C29 H29 0.9300 .
C29 C42 1.374(4) .
C30 H30 0.9300 .
C30 C41 1.368(4) .
C31 H31 0.9300 .
O17 C37 1.215(4) .
C33 C43 1.365(4) .
C33 C44 1.373(5) .
C34 H34 0.9300 .
C36 H36 0.9300 .
C36 C38 1.376(4) .
C38 H38 0.9300 .
C40 H40 0.9300 .
C41 H41 0.9300 .
C42 H42 0.9300 .
C43 H43 0.9300 .
C43 C49 1.369(4) .
C44 H44 0.9300 .
C44 C1 1.379(5) .
C45 H45 0.9300 .
C45 C47 1.383(4) .
C46 H46 0.9300 .
C46 C48 1.374(5) .
C47 H47 0.9300 .
C47 N4 1.303(4) .
C48 H48 0.9300 .
C48 N4 1.314(4) .
O19 Zn2 1.989(2) 2_576
O20 Zn2 2.069(2) 2_576
N4 Zn2 2.095(2) 1_465
N1 C49 1.316(5) .
N1 C1 1.307(5) .
N1 C50 1.484(3) .
C49 H49 0.9300 .
C1 H1 0.9300 .
C50 H50A 0.9700 .
C50 H50B 0.9700 .
C50 C51 1.522(4) .
C51 O21 1.243(3) .
C51 O22 1.236(3) .
O21 Zn3 2.1320(18) 1_645
O22 Zn1 2.101(2) 2_665
O23 H23 0.8958 .
O24 H24A 0.8694 .
O24 H24B 0.8687 .
O25 H25A 0.8499 .
O25 H25B 0.8494 .
O26 H26A 0.8507 .
O26 H26B 0.8508 .
O27 H27A 0.8497 .
O27 H27B 0.8498 .
O28 H28C 0.8501 .
O28 H28D 0.8504 .

loop_
_geom_torsion_atom_site_label_1
_geom_torsion_atom_site_label_2
_geom_torsion_atom_site_label_3
_geom_torsion_atom_site_label_4
_geom_torsion
_geom_torsion_site_symmetry_1
_geom_torsion_site_symmetry_4
Zn1 O2 C13 O3 2.6(3) . .
Zn1 O2 C13 C8 -176.0(2) . .
Zn1 O3 C13 O2 -2.4(2) . .
Zn1 O3 C13 C8 176.2(2) . .
Zn1 O5 C3 C18 168.77(17) . .
Zn1 O5 C3 O18 -12.3(4) . .
Zn1 N2 C26 C40 -175.1(3) . .
Zn1 N2 C29 C42 175.4(3) . .
Zn2 O4 C15 O6 -2.3(3) . .
Zn2 O4 C15 C21 174.9(2) . .
Zn2 O6 C15 O4 2.4(3) . .
Zn2 O6 C15 C21 -174.8(2) . .
Zn3 O3 C13 O2 109.4(3) . .
Zn3 O3 C13 C8 -72.0(4) . .
Zn4 O4 C15 O6 114.7(3) . .
Zn4 O4 C15 C21 -68.1(4) . .
Zn4 O8 C5 C9 -147.5(2) . .
Zn4 O8 C5 O19 32.5(4) . .
Zn4 O9 C19 C28 175.52(19) . .
Zn4 O9 C19 O20 -5.2(5) . .
O2 Zn1 O3 Zn3 -145.10(11) . .
O2 Zn1 O3 C13 1.43(15) . .
O2 Zn1 O5 C3 -3.1(4) . .
O2 Zn1 N2 C26 -174.1(3) . .
O2 Zn1 N2 C29 10.5(3) . .
O3 Zn1 O2 C13 -1.44(15) . .
O3 Zn1 O5 C3 0.6(3) . .
O3 Zn1 N2 C26 177.7(2) . .
O3 Zn1 N2 C29 2.3(4) . .
O3 Zn3 O3 Zn1 -76(100) 2_575 .
O3 Zn3 O3 C13 178(100) 2_575 .
O3 Zn3 O18 C3 63.5(3) . .
O3 Zn3 O18 C3 -116.5(3) 2_575 .
O4 Zn2 O6 C15 -1.37(15) . .
O4 Zn4 O4 Zn2 7(100) 2_576 .
O4 Zn4 O4 C15 -104(100) 2_576 .
O4 Zn4 O8 C5 118.7(3) . .
O4 Zn4 O8 C5 -61.3(3) 2_576 .
O4 Zn4 O9 C19 -163.1(3) . .
O4 Zn4 O9 C19 16.9(3) 2_576 .
O4 C15 C21 C11 -7.6(4) . .
O4 C15 C21 C14 174.5(2) . .
O5 Zn1 O2 C13 2.8(4) . .
O5 Zn1 O3 Zn3 36.36(10) . .
O5 Zn1 O3 C13 -177.11(16) . .
O5 Zn1 N2 C26 6.0(3) . .
O5 Zn1 N2 C29 -169.4(2) . .
O5 C3 C18 C7 -172.8(2) . .
O5 C3 C18 C16 10.1(4) . .
O5 C3 O18 Zn3 -29.7(4) . .
O6 Zn2 O4 Zn4 -145.84(12) . .
O6 Zn2 O4 C15 1.35(15) . .
O6 C15 C21 C11 169.6(2) . .
O6 C15 C21 C14 -8.3(4) . .
O8 Zn4 O4 Zn2 130.93(9) . .
O8 Zn4 O4 Zn2 -49.07(9) 2_576 .
O8 Zn4 O4 C15 -160.2(3) 2_576 .
O8 Zn4 O4 C15 19.8(3) . .
O8 Zn4 O8 C5 -113(100) 2_576 .
O8 Zn4 O9 C19 106.5(3) 2_576 .
O8 Zn4 O9 C19 -73.5(3) . .
O8 C5 C9 C2 -14.9(4) . .
O8 C5 C9 C34 162.6(3) . .
O8 C5 O19 Zn2 7.2(5) . 2_576
O9 Zn4 O4 Zn2 44.47(9) 2_576 .
O9 Zn4 O4 Zn2 -135.53(9) . .
O9 Zn4 O4 C15 113.4(3) . .
O9 Zn4 O4 C15 -66.6(3) 2_576 .
O9 Zn4 O8 C5 33.2(3) . .
O9 Zn4 O8 C5 -146.8(3) 2_576 .
O9 Zn4 O9 C19 83(100) 2_576 .
O9 C19 C28 N3 -169.2(2) . .
O9 C19 O20 Zn2 31.2(4) . 2_576
N2 Zn1 O2 C13 -177.14(17) . .
N2 Zn1 O3 Zn3 -135.50(16) . .
N2 Zn1 O3 C13 11.0(3) . .
N2 Zn1 O5 C3 176.9(2) . .
N2 C26 C40 C20 -0.3(5) . .
N2 C29 C42 C20 0.3(6) . .
C2 C9 C34 C24 -2.5(4) . .
C2 C23 C31 C24 -2.0(5) . .
C2 C23 C37 O11 3.7(5) . .
C2 C23 C37 O17 -176.6(4) . .
C4 C6 C8 C13 178.2(2) . .
C4 C6 C8 C14 -0.9(4) . .
C4 C11 C21 C14 -0.5(4) . .
C4 C11 C21 C15 -178.4(2) . .
C5 C9 C34 C24 179.9(3) . .
C6 C4 C11 C21 0.1(4) . .
C6 C4 C39 O10 1.3(4) . .
C6 C4 C39 O12 -180.0(3) . .
C6 C8 C13 O2 174.9(2) . .
C6 C8 C13 O3 -3.7(4) . .
C6 C8 C14 C21 0.4(4) . .
C7 C25 C27 O7 17.3(4) . .
C7 C25 C27 O1 -162.1(3) . .
C8 C14 C21 C11 0.3(4) . .
C8 C14 C21 C15 178.2(2) . .
C9 C2 C23 C31 -1.4(4) . .
C9 C2 C23 C37 -179.4(3) . .
C9 C5 O19 Zn2 -172.7(2) . 2_576
N3 C30 C41 C22 -2.0(6) . .
N3 C36 C38 C22 -1.0(6) . .
C10 C16 C18 C3 176.2(2) . .
C10 C16 C18 C7 -0.9(4) . .
C10 C17 C25 C7 -0.7(4) . .
C10 C17 C25 C27 -177.4(3) . .
C11 C4 C6 C8 0.6(4) . .
C11 C4 C39 O10 -176.5(2) . .
C11 C4 C39 O12 2.2(4) . .
C12 C22 C38 C36 -175.8(3) . .
C12 C22 C41 C30 177.3(3) . .
C12 C45 C47 N4 -1.1(7) . .
C12 C46 C48 N4 0.2(9) . .
C13 C8 C14 C21 -178.7(2) . .
C14 C8 C13 O2 -6.0(4) . .
C14 C8 C13 O3 175.4(2) . .
C16 C10 C17 C25 1.5(4) . .
C16 C10 C32 O13 12.4(4) . .
C16 C10 C32 O16 -168.9(3) . .
C17 C10 C16 C18 -0.7(4) . .
C17 C10 C32 O13 -165.2(3) . .
C17 C10 C32 O16 13.5(4) . .
C17 C25 C27 O7 -166.1(3) . .
C17 C25 C27 O1 14.5(4) . .
C18 C3 O18 Zn3 149.3(2) . .
C18 C7 C25 C17 -0.9(4) . .
C18 C7 C25 C27 175.7(2) . .
C20 C33 C43 C49 -175.6(4) . .
C20 C33 C44 C1 176.3(4) . .
C22 C12 C45 C47 -175.3(3) . .
C22 C12 C46 C48 175.8(4) . .
C23 C2 C9 C5 -178.9(3) . .
C23 C2 C9 C34 3.6(4) . .
C25 C7 C18 C3 -175.4(2) . .
C25 C7 C18 C16 1.7(4) . .
C26 N2 C29 C42 -0.4(5) . .
C28 N3 C30 C41 179.9(3) . .
C28 N3 C36 C38 -178.4(3) . .
C28 C19 O20 Zn2 -149.5(2) . 2_576
C29 N2 C26 C40 0.4(5) . .
C30 N3 C28 C19 -83.8(4) . .
C30 N3 C36 C38 -1.4(5) . .
C31 C23 C37 O11 -174.4(3) . .
C31 C23 C37 O17 5.4(5) . .
C31 C24 C34 C9 -0.9(5) . .
C31 C24 C35 O14 147.6(3) . .
C31 C24 C35 O15 -29.8(4) . .
C32 C10 C16 C18 -178.3(3) . .
C32 C10 C17 C25 179.2(3) . .
C33 C20 C40 C26 -175.8(3) . .
C33 C20 C42 C29 175.9(3) . .
C33 C43 C49 N1 -0.9(7) . .
C33 C44 C1 N1 -0.6(7) . .
C34 C24 C31 C23 3.1(5) . .
C34 C24 C35 O14 -30.4(5) . .
C34 C24 C35 O15 152.3(3) . .
C35 C24 C31 C23 -174.9(3) . .
C35 C24 C34 C9 177.1(3) . .
C36 N3 C28 C19 93.2(3) . .
C36 N3 C30 C41 2.9(6) . .
C37 C23 C31 C24 176.1(3) . .
C38 C22 C41 C30 -0.3(6) . .
C39 C4 C6 C8 -177.1(2) . .
C39 C4 C11 C21 177.9(2) . .
C40 C20 C33 C43 -174.0(4) . .
C40 C20 C33 C44 8.5(5) . .
C40 C20 C42 C29 -0.3(5) . .
C41 C22 C38 C36 1.8(5) . .
C42 C20 C33 C43 10.1(5) . .
C42 C20 C33 C44 -167.5(4) . .
C42 C20 C40 C26 0.3(5) . .
C43 C33 C44 C1 -1.3(6) . .
C44 C33 C43 C49 2.0(6) . .
C45 C12 C22 C38 175.7(4) . .
C45 C12 C22 C41 -1.8(5) . .
C45 C12 C46 C48 -2.1(7) . .
C45 C47 N4 Zn2 -177.1(3) . 1_465
C45 C47 N4 C48 -0.8(6) . .
C46 C12 C22 C38 -2.0(5) . .
C46 C12 C22 C41 -179.5(4) . .
C46 C12 C45 C47 2.5(6) . .
C46 C48 N4 Zn2 177.7(4) . 1_465
C46 C48 N4 C47 1.3(7) . .
O18 Zn3 O3 Zn1 130.25(8) 2_575 .
O18 Zn3 O3 Zn1 -49.75(8) . .
O18 Zn3 O3 C13 -155.6(3) . .
O18 Zn3 O3 C13 24.4(3) 2_575 .
O18 Zn3 O18 C3 69(55) 2_575 .
O18 C3 C18 C7 8.1(4) . .
O18 C3 C18 C16 -169.0(2) . .
O19 Zn2 O4 Zn4 34.67(11) 2_576 .
O19 Zn2 O4 C15 -178.15(16) 2_576 .
O19 Zn2 O6 C15 0.1(4) 2_576 .
O19 C5 C9 C2 165.0(3) . .
O19 C5 C9 C34 -17.4(4) . .
O20 Zn2 O4 Zn4 -57.08(9) 2_576 .
O20 Zn2 O4 C15 90.11(16) 2_576 .
O20 Zn2 O6 C15 -93.01(17) 2_576 .
O20 C19 C28 N3 11.4(4) . .
N4 Zn2 O4 Zn4 -140.8(2) 1_645 .
N4 Zn2 O4 C15 6.4(3) 1_645 .
N4 Zn2 O6 C15 -179.56(17) 1_645 .
N1 C50 C51 O21 -175.7(3) . .
N1 C50 C51 O22 4.5(4) . .
C49 N1 C1 C44 1.8(7) . .
C49 N1 C50 C51 91.6(4) . .
C1 N1 C49 C43 -1.1(6) . .
C1 N1 C50 C51 -86.7(4) . .
C50 N1 C49 C43 -179.5(4) . .
C50 N1 C1 C44 -179.8(4) . .
C50 C51 O21 Zn3 180.0(2) . 1_645
C50 C51 O22 Zn1 -151.1(2) . 2_665
O21 Zn3 O3 Zn1 -136.27(9) 1_465 .
O21 Zn3 O3 Zn1 43.73(9) 2_665 .
O21 Zn3 O3 C13 117.9(3) 1_465 .
O21 Zn3 O3 C13 -62.1(3) 2_665 .
O21 Zn3 O18 C3 -33.2(3) 2_665 .
O21 Zn3 O18 C3 146.8(3) 1_465 .
O21 C51 O22 Zn1 29.1(4) . 2_665
O22 Zn1 O2 C13 -92.70(17) 2_665 .
O22 Zn1 O3 Zn3 -56.53(9) 2_665 .
O22 Zn1 O3 C13 90.00(16) 2_665 .
O22 Zn1 O5 C3 91.8(2) 2_665 .
O22 Zn1 N2 C26 97.3(3) 2_665 .
O22 Zn1 N2 C29 -78.1(3) 2_665 .
O22 C51 O21 Zn3 -0.2(5) . 1_645
O23 Zn1 O2 C13 86.71(17) . .
O23 Zn1 O3 Zn3 123.27(9) . .
O23 Zn1 O3 C13 -90.19(16) . .
O23 Zn1 O5 C3 -87.6(2) . .
O23 Zn1 N2 C26 -82.8(3) . .
O23 Zn1 N2 C29 101.8(3) . .
O24 Zn2 O4 Zn4 120.25(10) . .
O24 Zn2 O4 C15 -92.57(17) . .
O24 Zn2 O6 C15 85.39(17) . .
